data_1556609
loop_
_publ_author_name
'Langley, S.K.'
'Vignesh, K.R.'
'Holton, K.'
'Benjamin, S.'
'Hix, G.B.'
'Phonsri, W.'
'Moubaraki, B.'
'Murray, K.S.'
'Rajaraman, G.'

_publ_section_title
;
 Mononuclear Dysprosium(III) Complexes with Triphenylphosphine Oxide
 Ligands: Controlling the Coordination Environment and Magnetic Anisotropy
;
_journal_name_full Inorganics
_journal_page_first 61
_journal_paper_doi 10.3390/inorganics6020061
_journal_volume 6
_journal_year 2018
_chemical_formula_sum 'C55.5 H48 Cl3 Dy O3.5 P3'
_chemical_formula_weight 1132.70
_space_group_IT_number 14
_space_group_name_Hall '-P 2ybc'
_space_group_name_H-M_alt 'P 1 21/c 1'
_symmetry_cell_setting monoclinic
_symmetry_space_group_name_H-M 'P 1 21/c 1'
_atom_sites_solution_hydrogens geom
_atom_sites_solution_primary direct
_atom_sites_solution_secondary difmap
_cell_angle_alpha 90.00
_cell_angle_beta 95.91(3)
_cell_angle_gamma 90.00
_cell_formula_units_Z 8
_cell_length_a 19.684(4)
_cell_length_b 15.211(3)
_cell_length_c 34.082(7)
_cell_measurement_reflns_used 8988
_cell_measurement_temperature 123(2)
_cell_measurement_theta_max 28.21
_cell_measurement_theta_min 2.11
_cell_volume 10150(4)
_computing_cell_refinement 'Bruker Apex2 V2.0'
_computing_data_collection 'Bruker Apex2 V2.0'
_computing_data_reduction 'Bruker Apex2 V2.0'
_computing_molecular_graphics X-Seed
_computing_publication_material X-Seed
_computing_structure_refinement 'SHELXL-97 (Sheldrick, 1997)'
_computing_structure_solution 'SHELXS-97 (Sheldrick, 1990)'
_diffrn_ambient_temperature 123(2)
_diffrn_measured_fraction_theta_full 0.995
_diffrn_measured_fraction_theta_max 0.995
_diffrn_measurement_device_type 'APEX X8'
_diffrn_measurement_method 'scans in phi and omega'
_diffrn_radiation_monochromator graphite
_diffrn_radiation_source 'fine-focus sealed tube'
_diffrn_radiation_type MoK\a
_diffrn_radiation_wavelength 0.71073
_diffrn_reflns_av_R_equivalents 0.0490
_diffrn_reflns_av_sigmaI/netI 0.0263
_diffrn_reflns_limit_h_max 25
_diffrn_reflns_limit_h_min -25
_diffrn_reflns_limit_k_max 19
_diffrn_reflns_limit_k_min -19
_diffrn_reflns_limit_l_max 44
_diffrn_reflns_limit_l_min -44
_diffrn_reflns_number 167503
_diffrn_reflns_theta_full 27.91
_diffrn_reflns_theta_max 27.91
_diffrn_reflns_theta_min 1.04
_exptl_absorpt_coefficient_mu 1.769
_exptl_absorpt_correction_T_max 0.702
_exptl_absorpt_correction_T_min 0.432
_exptl_absorpt_correction_type multi-scan
_exptl_absorpt_process_details SADABS
_exptl_crystal_colour colourless
_exptl_crystal_density_diffrn 1.482
_exptl_crystal_density_method 'not measured'
_exptl_crystal_description block
_exptl_crystal_F_000 4568
_exptl_crystal_size_max 0.5
_exptl_crystal_size_mid 0.4
_exptl_crystal_size_min 0.2
_refine_diff_density_max 1.720
_refine_diff_density_min -1.560
_refine_diff_density_rms 0.106
_refine_ls_extinction_method none
_refine_ls_goodness_of_fit_ref 1.076
_refine_ls_hydrogen_treatment mixed
_refine_ls_matrix_type full
_refine_ls_number_parameters 1227
_refine_ls_number_reflns 24163
_refine_ls_number_restraints 0
_refine_ls_restrained_S_all 1.076
_refine_ls_R_factor_all 0.0335
_refine_ls_R_factor_gt 0.0322
_refine_ls_shift/su_max 0.003
_refine_ls_shift/su_mean 0.000
_refine_ls_structure_factor_coef Fsqd
_refine_ls_weighting_details 'calc w=1/[\s^2^(Fo^2^)+(0.0374P)^2^+21.3494P] where P=(Fo^2^+2Fc^2^)/3'
_refine_ls_weighting_scheme calc
_refine_ls_wR_factor_gt 0.0818
_refine_ls_wR_factor_ref 0.0826
_reflns_number_gt 23070
_reflns_number_total 24163
_reflns_threshold_expression >2sigma(I)
_cod_data_source_file 3_-__Dy_OPPh3_3Cl3_.cif
_cod_data_source_block 3
_cod_depositor_comments
;
The following automatic conversions were performed:

data item '_symmetry_cell_setting' value 'Monoclinic' was changed to
'monoclinic' in accordance with the built-in table derived from the
CIF Core dictionary named 'cif_core.dic' version 2.4.5 last updated
on 2014-11-21.

Automatic conversion script
Id: cif_fix_values 6909 2019-04-08 15:41:33Z antanas 
;
_cod_original_cell_volume 10150(3)
_cod_original_sg_symbol_H-M P2(1)/c
_cod_original_formula_sum 'C55.50 H48 Cl3 Dy O3.50 P3'
_cod_database_code 1556609

loop_
_symmetry_equiv_pos_as_xyz
'x, y, z'
'-x, y+1/2, -z+1/2'
'-x, -y, -z'
'x, -y-1/2, z-1/2'

loop_
_atom_site_label
_atom_site_type_symbol
_atom_site_fract_x
_atom_site_fract_y
_atom_site_fract_z
_atom_site_U_iso_or_equiv
_atom_site_adp_type
_atom_site_occupancy
_atom_site_symmetry_multiplicity
_atom_site_calc_flag
_atom_site_refinement_flags
_atom_site_disorder_assembly
_atom_site_disorder_group
Dy1 Dy 0.059428(5) 0.512710(7) 0.359454(3) 0.01286(3) Uani 1 1 d . . .
Dy2 Dy 0.432939(5) 0.671233(7) 0.129794(3) 0.01237(3) Uani 1 1 d . . .
Cl1 Cl 0.10495(4) 0.51246(5) 0.43485(2) 0.02984(15) Uani 1 1 d . . .
Cl2 Cl 0.13587(3) 0.37751(4) 0.34632(2) 0.02535(13) Uani 1 1 d . . .
Cl3 Cl 0.00537(4) 0.51992(5) 0.285533(19) 0.02661(14) Uani 1 1 d . . .
Cl4 Cl 0.48068(3) 0.67684(4) 0.204710(18) 0.02250(12) Uani 1 1 d . . .
Cl5 Cl 0.31447(3) 0.73263(5) 0.14355(2) 0.03212(16) Uani 1 1 d . . .
Cl6 Cl 0.41416(4) 0.66526(5) 0.051809(19) 0.02935(15) Uani 1 1 d . . .
P1 P 0.19889(3) 0.66183(4) 0.335257(18) 0.01484(12) Uani 1 1 d . . .
P2 P -0.04313(3) 0.71115(4) 0.383181(19) 0.01683(12) Uani 1 1 d . . .
P3 P -0.09407(3) 0.37539(4) 0.368443(19) 0.01546(12) Uani 1 1 d . . .
P4 P 0.36003(3) 0.44714(4) 0.121268(18) 0.01572(12) Uani 1 1 d . . .
P5 P 0.60165(3) 0.56728(4) 0.136930(18) 0.01392(11) Uani 1 1 d . . .
P6 P 0.48939(3) 0.89409(4) 0.105671(18) 0.01521(12) Uani 1 1 d . . .
O1 O 0.14501(9) 0.59774(12) 0.34444(6) 0.0200(4) Uani 1 1 d . . .
O1' O 0.1946(5) 0.1778(6) 0.4711(2) 0.076(2) Uani 0.50 1 d P A 1
O1S O 0.1432(7) 0.1318(6) 0.4627(2) 0.100(3) Uani 0.50 1 d P B 2
O2 O 0.00419(9) 0.64056(12) 0.37172(6) 0.0206(4) Uani 1 1 d . . .
O3 O -0.02994(9) 0.43025(12) 0.37175(6) 0.0205(4) Uani 1 1 d . . .
O4 O 0.39809(9) 0.53003(12) 0.13330(6) 0.0200(4) Uani 1 1 d . . .
O5 O 0.53633(9) 0.61298(11) 0.12238(5) 0.0163(3) Uani 1 1 d . . .
O6 O 0.47430(10) 0.80758(11) 0.12416(5) 0.0191(4) Uani 1 1 d . . .
C1 C 0.24469(12) 0.62292(16) 0.29611(7) 0.0168(5) Uani 1 1 d . . .
C1S C 0.1791(17) 0.166(2) 0.3995(10) 0.047(4) Uani 0.50 1 d P B 2
H1S1 H 0.2171 0.1318 0.4079 0.070 Uiso 0.50 1 d P C 2
H1S2 H 0.1918 0.2257 0.3910 0.070 Uiso 0.50 1 d P D 2
H1S3 H 0.1499 0.1389 0.3773 0.070 Uiso 0.50 1 d P E 2
C2 C 0.24648(13) 0.53263(17) 0.28845(8) 0.0204(5) Uani 1 1 d . . .
H2 H 0.2236 0.4925 0.3039 0.025 Uiso 1 1 calc R . .
C2S C 0.0850(17) 0.243(2) 0.4377(10) 0.093(10) Uani 0.50 1 d P B 2
H2S1 H 0.0503 0.2399 0.4149 0.139 Uiso 0.50 1 calc PR B 2
H2S2 H 0.1077 0.3008 0.4379 0.139 Uiso 0.50 1 calc PR B 2
H2S3 H 0.0631 0.2363 0.4620 0.139 Uiso 0.50 1 calc PR B 2
C3 C 0.28214(15) 0.50220(19) 0.25785(9) 0.0251(6) Uani 1 1 d . . .
H3 H 0.2835 0.4410 0.2524 0.030 Uiso 1 1 calc R . .
C3' C -0.17035(17) 0.2468(2) 0.45946(9) 0.0315(6) Uani 1 1 d . . .
H3' H -0.2061 0.2065 0.4630 0.038 Uiso 1 1 calc R . .
C3S C 0.1315(8) 0.1793(10) 0.4352(5) 0.053(4) Uani 0.50 1 d P B 2
C4 C 0.31569(14) 0.5613(2) 0.23538(8) 0.0245(5) Uani 1 1 d . . .
H4 H 0.3400 0.5400 0.2147 0.029 Uiso 1 1 calc R . .
C5 C 0.31408(14) 0.6507(2) 0.24284(8) 0.0240(5) Uani 1 1 d . . .
H5 H 0.3372 0.6905 0.2273 0.029 Uiso 1 1 calc R . .
C6 C 0.27845(14) 0.68174(17) 0.27312(8) 0.0203(5) Uani 1 1 d . . .
H6 H 0.2770 0.7431 0.2783 0.024 Uiso 1 1 calc R . .
C7 C 0.25795(13) 0.68143(16) 0.37806(7) 0.0168(5) Uani 1 1 d . . .
C8 C 0.23159(14) 0.6917(2) 0.41420(8) 0.0252(5) Uani 1 1 d . . .
H8 H 0.1838 0.6868 0.4158 0.030 Uiso 1 1 calc R . .
C9 C 0.27539(16) 0.7090(2) 0.44783(9) 0.0319(7) Uani 1 1 d . . .
H9 H 0.2573 0.7166 0.4724 0.038 Uiso 1 1 calc R . .
C10 C 0.34570(15) 0.7152(2) 0.44595(8) 0.0278(6) Uani 1 1 d . . .
H10 H 0.3754 0.7276 0.4691 0.033 Uiso 1 1 calc R . .
C11 C 0.37186(15) 0.7033(2) 0.41021(8) 0.0265(6) Uani 1 1 d . . .
H11 H 0.4197 0.7071 0.4088 0.032 Uiso 1 1 calc R . .
C12 C 0.32838(14) 0.68588(19) 0.37622(8) 0.0233(5) Uani 1 1 d . . .
H12 H 0.3467 0.6770 0.3518 0.028 Uiso 1 1 calc R . .
C13 C 0.16181(13) 0.76541(16) 0.31961(7) 0.0172(5) Uani 1 1 d . . .
C14 C 0.18690(14) 0.84485(18) 0.33513(9) 0.0243(5) Uani 1 1 d . . .
H14 H 0.2248 0.8453 0.3548 0.029 Uiso 1 1 calc R . .
C15 C 0.15685(15) 0.92358(19) 0.32210(10) 0.0286(6) Uani 1 1 d . . .
H15 H 0.1738 0.9777 0.3331 0.034 Uiso 1 1 calc R . .
C16 C 0.10181(15) 0.9233(2) 0.29292(9) 0.0279(6) Uani 1 1 d . . .
H16 H 0.0816 0.9771 0.2836 0.033 Uiso 1 1 calc R . .
C17 C 0.07678(15) 0.8443(2) 0.27758(9) 0.0283(6) Uani 1 1 d . . .
H17 H 0.0396 0.8441 0.2575 0.034 Uiso 1 1 calc R . .
C18 C 0.10536(14) 0.76511(19) 0.29120(8) 0.0231(5) Uani 1 1 d . . .
H18 H 0.0866 0.7110 0.2812 0.028 Uiso 1 1 calc R . .
C19 C 0.00006(13) 0.79624(18) 0.41302(8) 0.0207(5) Uani 1 1 d . . .
C20 C -0.01702(17) 0.8182(2) 0.45047(9) 0.0294(6) Uani 1 1 d . . .
H20 H -0.0516 0.7862 0.4618 0.035 Uiso 1 1 calc R . .
C21 C 0.01634(19) 0.8870(2) 0.47138(10) 0.0375(8) Uani 1 1 d . . .
H21 H 0.0047 0.9015 0.4970 0.045 Uiso 1 1 calc R . .
C22 C 0.06599(19) 0.9341(2) 0.45513(11) 0.0410(8) Uani 1 1 d . . .
H22 H 0.0888 0.9807 0.4696 0.049 Uiso 1 1 calc R . .
C23 C 0.08286(18) 0.9138(2) 0.41785(12) 0.0411(8) Uani 1 1 d . . .
H23 H 0.1168 0.9471 0.4066 0.049 Uiso 1 1 calc R . .
C24 C 0.05022(16) 0.8446(2) 0.39664(10) 0.0325(7) Uani 1 1 d . . .
H24 H 0.0622 0.8305 0.3711 0.039 Uiso 1 1 calc R . .
C25 C -0.08071(13) 0.76835(17) 0.34026(8) 0.0185(5) Uani 1 1 d . . .
C26 C -0.10771(14) 0.85300(18) 0.34327(8) 0.0217(5) Uani 1 1 d . . .
H26 H -0.1114 0.8780 0.3685 0.026 Uiso 1 1 calc R . .
C27 C -0.12907(14) 0.90039(18) 0.30933(9) 0.0245(5) Uani 1 1 d . . .
H27 H -0.1486 0.9571 0.3114 0.029 Uiso 1 1 calc R . .
C28 C -0.12186(14) 0.8650(2) 0.27256(9) 0.0259(6) Uani 1 1 d . . .
H28 H -0.1343 0.8985 0.2494 0.031 Uiso 1 1 calc R . .
C29 C -0.09635(15) 0.7802(2) 0.26959(9) 0.0278(6) Uani 1 1 d . . .
H29 H -0.0928 0.7554 0.2443 0.033 Uiso 1 1 calc R . .
C30 C -0.07606(14) 0.73152(19) 0.30319(8) 0.0236(5) Uani 1 1 d . . .
H30 H -0.0591 0.6735 0.3009 0.028 Uiso 1 1 calc R . .
C31 C -0.10565(15) 0.66850(19) 0.41270(10) 0.0272(6) Uani 1 1 d . . .
C32 C -0.08571(18) 0.6013(2) 0.43898(9) 0.0318(6) Uani 1 1 d . . .
H32 H -0.0426 0.5738 0.4378 0.038 Uiso 1 1 calc R . .
C33 C -0.1274(2) 0.5737(2) 0.46674(10) 0.0419(8) Uani 1 1 d . . .
H33 H -0.1138 0.5257 0.4836 0.050 Uiso 1 1 calc R . .
C34 C -0.1867(2) 0.6142(3) 0.47001(13) 0.0511(10) Uani 1 1 d . . .
H34 H -0.2144 0.5958 0.4897 0.061 Uiso 1 1 calc R . .
C35 C -0.2082(2) 0.6822(3) 0.44522(15) 0.0622(13) Uani 1 1 d . . .
H35 H -0.2508 0.7102 0.4475 0.075 Uiso 1 1 calc R . .
C36 C -0.16660(19) 0.7096(3) 0.41667(13) 0.0533(11) Uani 1 1 d . . .
H36 H -0.1807 0.7573 0.3998 0.064 Uiso 1 1 calc R . .
C37 C -0.16818(13) 0.43476(17) 0.34797(8) 0.0202(5) Uani 1 1 d . . .
C38 C -0.1764(2) 0.4515(4) 0.30826(12) 0.0594(13) Uani 1 1 d . . .
H38 H -0.1439 0.4303 0.2918 0.071 Uiso 1 1 calc R . .
C39 C -0.2325(3) 0.4995(4) 0.29222(13) 0.0723(17) Uani 1 1 d . . .
H39 H -0.2366 0.5130 0.2649 0.087 Uiso 1 1 calc R . .
C40 C -0.28112(18) 0.5273(2) 0.31426(12) 0.0396(8) Uani 1 1 d . . .
H40 H -0.3208 0.5562 0.3024 0.047 Uiso 1 1 calc R . .
C41 C -0.2721(2) 0.5130(3) 0.35507(15) 0.0574(12) Uani 1 1 d . . .
H41 H -0.3049 0.5347 0.3713 0.069 Uiso 1 1 calc R . .
C42 C -0.2152(2) 0.4669(3) 0.37205(12) 0.0487(10) Uani 1 1 d . . .
H42 H -0.2087 0.4576 0.3997 0.058 Uiso 1 1 calc R . .
C43 C -0.10860(13) 0.33657(16) 0.41664(8) 0.0179(5) Uani 1 1 d . . .
C44 C -0.16090(16) 0.27707(19) 0.42199(8) 0.0270(6) Uani 1 1 d . . .
H44 H -0.1902 0.2572 0.3999 0.032 Uiso 1 1 calc R . .
C4' C 0.1584(7) 0.1943(9) 0.4405(4) 0.045(3) Uani 0.50 1 d P A 1
C46 C -0.12748(16) 0.2755(2) 0.49167(9) 0.0303(6) Uani 1 1 d . . .
H46 H -0.1341 0.2551 0.5173 0.036 Uiso 1 1 calc R . .
C47 C -0.07539(17) 0.3333(2) 0.48675(9) 0.0334(7) Uani 1 1 d . . .
H47 H -0.0460 0.3524 0.5090 0.040 Uiso 1 1 calc R . .
C48 C -0.06554(15) 0.3640(2) 0.44920(8) 0.0267(6) Uani 1 1 d . . .
H48 H -0.0293 0.4037 0.4459 0.032 Uiso 1 1 calc R . .
C49 C -0.08576(13) 0.28022(16) 0.33801(7) 0.0173(5) Uani 1 1 d . . .
C50 C -0.14297(14) 0.23331(18) 0.32184(8) 0.0203(5) Uani 1 1 d . . .
H50 H -0.1876 0.2540 0.3249 0.024 Uiso 1 1 calc R . .
C51 C -0.13404(16) 0.15605(18) 0.30116(8) 0.0250(5) Uani 1 1 d . . .
H51 H -0.1728 0.1235 0.2905 0.030 Uiso 1 1 calc R . .
C52 C -0.06907(16) 0.12624(19) 0.29598(9) 0.0274(6) Uani 1 1 d . . .
H52 H -0.0633 0.0735 0.2818 0.033 Uiso 1 1 calc R . .
C53 C -0.01250(16) 0.1737(2) 0.31162(10) 0.0318(7) Uani 1 1 d . . .
H53 H 0.0321 0.1536 0.3079 0.038 Uiso 1 1 calc R . .
C54 C -0.02051(14) 0.25067(18) 0.33275(9) 0.0251(6) Uani 1 1 d . . .
H54 H 0.0184 0.2828 0.3435 0.030 Uiso 1 1 calc R . .
C55 C 0.27449(13) 0.46885(17) 0.09947(7) 0.0182(5) Uani 1 1 d . . .
C56 C 0.24674(14) 0.43129(19) 0.06415(8) 0.0238(5) Uani 1 1 d . . .
H56 H 0.2735 0.3925 0.0502 0.029 Uiso 1 1 calc R . .
C57 C 0.18001(16) 0.4505(2) 0.04936(9) 0.0312(6) Uani 1 1 d . . .
H57 H 0.1609 0.4246 0.0254 0.037 Uiso 1 1 calc R . .
C58 C 0.14139(15) 0.5073(2) 0.06965(9) 0.0281(6) Uani 1 1 d . . .
H58 H 0.0957 0.5202 0.0596 0.034 Uiso 1 1 calc R . .
C59 C 0.16903(14) 0.5455(2) 0.10448(9) 0.0263(6) Uani 1 1 d . . .
H59 H 0.1424 0.5851 0.1181 0.032 Uiso 1 1 calc R . .
C60 C 0.23518(14) 0.5263(2) 0.11964(9) 0.0259(6) Uani 1 1 d . . .
H60 H 0.2538 0.5522 0.1437 0.031 Uiso 1 1 calc R . .
C61 C 0.35350(12) 0.37828(16) 0.16346(7) 0.0158(4) Uani 1 1 d . . .
C62 C 0.29683(14) 0.32390(18) 0.16642(8) 0.0227(5) Uani 1 1 d . . .
H62 H 0.2591 0.3259 0.1466 0.027 Uiso 1 1 calc R . .
C63 C 0.29574(15) 0.26711(19) 0.19822(9) 0.0263(6) Uani 1 1 d . . .
H63 H 0.2572 0.2305 0.2004 0.032 Uiso 1 1 calc R . .
C64 C 0.35122(15) 0.26385(18) 0.22696(8) 0.0233(5) Uani 1 1 d . . .
H64 H 0.3510 0.2238 0.2483 0.028 Uiso 1 1 calc R . .
C65 C 0.40690(14) 0.31872(18) 0.22456(8) 0.0218(5) Uani 1 1 d . . .
H65 H 0.4443 0.3169 0.2445 0.026 Uiso 1 1 calc R . .
C66 C 0.40820(13) 0.37642(17) 0.19297(7) 0.0187(5) Uani 1 1 d . . .
H66 H 0.4462 0.4144 0.1915 0.022 Uiso 1 1 calc R . .
C67 C 0.40407(13) 0.38395(18) 0.08711(7) 0.0207(5) Uani 1 1 d . . .
C68 C 0.38718(16) 0.2964(2) 0.07927(9) 0.0284(6) Uani 1 1 d . . .
H68 H 0.3531 0.2688 0.0928 0.034 Uiso 1 1 calc R . .
C69 C 0.41999(18) 0.2491(2) 0.05177(10) 0.0354(7) Uani 1 1 d . . .
H69 H 0.4074 0.1898 0.0460 0.042 Uiso 1 1 calc R . .
C70 C 0.47089(16) 0.2885(2) 0.03283(9) 0.0350(7) Uani 1 1 d . . .
H70 H 0.4933 0.2561 0.0141 0.042 Uiso 1 1 calc R . .
C71 C 0.48927(16) 0.3751(3) 0.04105(9) 0.0353(7) Uani 1 1 d . . .
H71 H 0.5247 0.4017 0.0283 0.042 Uiso 1 1 calc R . .
C72 C 0.45557(14) 0.4230(2) 0.06811(8) 0.0274(6) Uani 1 1 d . . .
H72 H 0.4678 0.4825 0.0736 0.033 Uiso 1 1 calc R . .
C73 C 0.59304(13) 0.47553(17) 0.16936(8) 0.0188(5) Uani 1 1 d . . .
C74 C 0.58189(15) 0.39115(18) 0.15410(9) 0.0247(5) Uani 1 1 d . . .
H74 H 0.5789 0.3816 0.1264 0.030 Uiso 1 1 calc R . .
C75 C 0.57512(17) 0.32117(19) 0.17960(10) 0.0317(7) Uani 1 1 d . . .
H75 H 0.5667 0.2638 0.1692 0.038 Uiso 1 1 calc R . .
C76 C 0.58051(15) 0.3342(2) 0.21992(10) 0.0307(7) Uani 1 1 d . . .
H76 H 0.5774 0.2856 0.2371 0.037 Uiso 1 1 calc R . .
C77 C 0.59042(16) 0.4176(2) 0.23525(9) 0.0300(6) Uani 1 1 d . . .
H77 H 0.5934 0.4266 0.2630 0.036 Uiso 1 1 calc R . .
C78 C 0.59605(15) 0.48885(19) 0.20992(8) 0.0240(5) Uani 1 1 d . . .
H78 H 0.6020 0.5465 0.2204 0.029 Uiso 1 1 calc R . .
C79 C 0.66075(13) 0.64147(17) 0.16320(7) 0.0179(5) Uani 1 1 d . . .
C80 C 0.71971(14) 0.6107(2) 0.18548(8) 0.0250(5) Uani 1 1 d . . .
H80 H 0.7276 0.5493 0.1884 0.030 Uiso 1 1 calc R . .
C81 C 0.76648(15) 0.6702(2) 0.20328(9) 0.0304(6) Uani 1 1 d . . .
H81 H 0.8066 0.6497 0.2184 0.036 Uiso 1 1 calc R . .
C82 C 0.75453(15) 0.7600(2) 0.19899(8) 0.0301(6) Uani 1 1 d . . .
H82 H 0.7869 0.8007 0.2110 0.036 Uiso 1 1 calc R . .
C83 C 0.69591(17) 0.7903(2) 0.17745(8) 0.0290(6) Uani 1 1 d . . .
H83 H 0.6881 0.8518 0.1747 0.035 Uiso 1 1 calc R . .
C84 C 0.64826(14) 0.73129(18) 0.15975(8) 0.0218(5) Uani 1 1 d . . .
H84 H 0.6075 0.7521 0.1454 0.026 Uiso 1 1 calc R . .
C85 C 0.63994(12) 0.52742(16) 0.09489(7) 0.0163(4) Uani 1 1 d . . .
C86 C 0.69576(15) 0.4705(2) 0.09899(9) 0.0267(6) Uani 1 1 d . . .
H86 H 0.7140 0.4519 0.1245 0.032 Uiso 1 1 calc R . .
C87 C 0.72501(15) 0.4407(2) 0.06596(9) 0.0297(6) Uani 1 1 d . . .
H87 H 0.7629 0.4017 0.0690 0.036 Uiso 1 1 calc R . .
C88 C 0.69897(17) 0.4680(2) 0.02900(9) 0.0319(6) Uani 1 1 d . . .
H88 H 0.7187 0.4475 0.0064 0.038 Uiso 1 1 calc R . .
C89 C 0.6442(2) 0.5251(3) 0.02466(9) 0.0428(9) Uani 1 1 d . . .
H89 H 0.6268 0.5441 -0.0010 0.051 Uiso 1 1 calc R . .
C90 C 0.61415(16) 0.5552(2) 0.05730(8) 0.0286(6) Uani 1 1 d . . .
H90 H 0.5764 0.5944 0.0540 0.034 Uiso 1 1 calc R . .
C91 C 0.57309(13) 0.88962(17) 0.08889(7) 0.0186(5) Uani 1 1 d . . .
C92 C 0.62390(15) 0.95114(19) 0.10085(8) 0.0233(5) Uani 1 1 d . . .
H92 H 0.6133 1.0014 0.1156 0.028 Uiso 1 1 calc R . .
C93 C 0.69018(15) 0.9383(2) 0.09102(9) 0.0287(6) Uani 1 1 d . . .
H93 H 0.7248 0.9800 0.0990 0.034 Uiso 1 1 calc R . .
C94 C 0.70552(15) 0.8653(2) 0.06970(9) 0.0311(6) Uani 1 1 d . . .
H94 H 0.7510 0.8562 0.0637 0.037 Uiso 1 1 calc R . .
C95 C 0.65512(16) 0.8049(2) 0.05697(9) 0.0302(6) Uani 1 1 d . . .
H95 H 0.6659 0.7558 0.0416 0.036 Uiso 1 1 calc R . .
C96 C 0.58882(15) 0.81618(18) 0.06676(8) 0.0228(5) Uani 1 1 d . . .
H96 H 0.5544 0.7744 0.0585 0.027 Uiso 1 1 calc R . .
C97 C 0.48947(13) 0.98130(16) 0.14104(7) 0.0176(5) Uani 1 1 d . . .
C98 C 0.51780(16) 0.96545(19) 0.17959(8) 0.0251(6) Uani 1 1 d . . .
H98 H 0.5368 0.9095 0.1866 0.030 Uiso 1 1 calc R . .
C99 C 0.51824(16) 1.0318(2) 0.20775(8) 0.0269(6) Uani 1 1 d . . .
H99 H 0.5384 1.0216 0.2339 0.032 Uiso 1 1 calc R . .
C100 C 0.48935(16) 1.11278(19) 0.19766(8) 0.0275(6) Uani 1 1 d . . .
H100 H 0.4894 1.1578 0.2170 0.033 Uiso 1 1 calc R . .
C101 C 0.46058(18) 1.12840(19) 0.15970(9) 0.0321(7) Uani 1 1 d . . .
H101 H 0.4407 1.1840 0.1530 0.039 Uiso 1 1 calc R . .
C102 C 0.46052(16) 1.06304(18) 0.13116(8) 0.0255(6) Uani 1 1 d . . .
H102 H 0.4408 1.0741 0.1050 0.031 Uiso 1 1 calc R . .
C103 C 0.42653(13) 0.92134(16) 0.06582(7) 0.0173(5) Uani 1 1 d . . .
C104 C 0.44142(15) 0.97698(18) 0.03534(8) 0.0228(5) Uani 1 1 d . . .
H104 H 0.4864 0.9990 0.0346 0.027 Uiso 1 1 calc R . .
C105 C 0.38975(16) 1.0001(2) 0.00597(8) 0.0264(6) Uani 1 1 d . . .
H105 H 0.3996 1.0380 -0.0148 0.032 Uiso 1 1 calc R . .
C106 C 0.32436(15) 0.9677(2) 0.00713(8) 0.0270(6) Uani 1 1 d . . .
H106 H 0.2896 0.9827 -0.0132 0.032 Uiso 1 1 calc R . .
C107 C 0.30923(15) 0.9137(2) 0.03769(9) 0.0290(6) Uani 1 1 d . . .
H107 H 0.2640 0.8925 0.0386 0.035 Uiso 1 1 calc R . .
C108 C 0.36012(14) 0.89018(19) 0.06713(8) 0.0246(5) Uani 1 1 d . . .
H108 H 0.3497 0.8530 0.0881 0.030 Uiso 1 1 calc R . .
C1S' C 0.1616(18) 0.165(3) 0.4001(13) 0.074(10) Uani 0.50 1 d P A 1
H1S4 H 0.1609 0.2117 0.3818 0.111 Uiso 0.50 1 d P F 1
H1S5 H 0.1254 0.1215 0.3926 0.111 Uiso 0.50 1 d P G 1
H1S6 H 0.2068 0.1310 0.3991 0.111 Uiso 0.50 1 d P H 1
C2S' C 0.0932(11) 0.2538(13) 0.4387(6) 0.039(3) Uani 0.50 1 d P A 1
H2S4 H 0.0853 0.2718 0.4655 0.059 Uiso 0.50 1 calc PR A 1
H2S5 H 0.0536 0.2207 0.4268 0.059 Uiso 0.50 1 calc PR A 1
H2S6 H 0.0999 0.3060 0.4227 0.059 Uiso 0.50 1 calc PR A 1

loop_
_atom_site_aniso_label
_atom_site_aniso_U_11
_atom_site_aniso_U_22
_atom_site_aniso_U_33
_atom_site_aniso_U_23
_atom_site_aniso_U_13
_atom_site_aniso_U_12
Dy1 0.01243(5) 0.01123(6) 0.01520(6) -0.00074(4) 0.00282(4) -0.00188(4)
Dy2 0.01203(5) 0.01326(6) 0.01182(5) 0.00170(4) 0.00130(4) -0.00039(4)
Cl1 0.0350(4) 0.0355(4) 0.0182(3) 0.0020(3) -0.0011(3) -0.0036(3)
Cl2 0.0214(3) 0.0166(3) 0.0397(4) -0.0005(2) 0.0108(3) 0.0032(2)
Cl3 0.0359(4) 0.0253(3) 0.0176(3) -0.0037(2) -0.0019(2) -0.0013(3)
Cl4 0.0255(3) 0.0280(3) 0.0138(3) -0.0004(2) 0.0013(2) 0.0013(2)
Cl5 0.0182(3) 0.0447(4) 0.0352(4) 0.0194(3) 0.0108(3) 0.0120(3)
Cl6 0.0403(4) 0.0317(4) 0.0150(3) 0.0007(2) -0.0026(3) -0.0003(3)
P1 0.0147(3) 0.0135(3) 0.0167(3) -0.0009(2) 0.0035(2) -0.0039(2)
P2 0.0155(3) 0.0150(3) 0.0201(3) 0.0006(2) 0.0025(2) 0.0022(2)
P3 0.0136(3) 0.0141(3) 0.0191(3) 0.0001(2) 0.0037(2) -0.0028(2)
P4 0.0145(3) 0.0161(3) 0.0163(3) -0.0003(2) 0.0003(2) -0.0031(2)
P5 0.0141(3) 0.0126(3) 0.0149(3) 0.0004(2) 0.0008(2) 0.0007(2)
P6 0.0217(3) 0.0115(3) 0.0126(3) 0.0019(2) 0.0026(2) 0.0004(2)
O1 0.0169(8) 0.0185(9) 0.0258(9) -0.0009(7) 0.0078(7) -0.0068(7)
O1' 0.110(7) 0.075(5) 0.045(4) 0.025(4) 0.007(4) 0.043(5)
O1S 0.169(10) 0.068(5) 0.060(5) 0.039(4) 0.003(6) 0.029(6)
O2 0.0188(8) 0.0160(8) 0.0272(9) -0.0034(7) 0.0043(7) 0.0048(7)
O3 0.0157(8) 0.0160(8) 0.0304(10) -0.0006(7) 0.0049(7) -0.0045(7)
O4 0.0206(9) 0.0160(8) 0.0231(9) 0.0002(7) 0.0005(7) -0.0068(7)
O5 0.0138(8) 0.0164(8) 0.0187(8) -0.0011(6) 0.0020(6) 0.0019(6)
O6 0.0274(9) 0.0107(8) 0.0193(8) 0.0036(6) 0.0035(7) -0.0003(7)
C1 0.0158(11) 0.0176(11) 0.0173(11) -0.0017(9) 0.0025(9) -0.0028(9)
C1S 0.065(11) 0.031(6) 0.051(7) 0.008(4) 0.037(7) 0.019(6)
C2 0.0203(12) 0.0181(12) 0.0235(12) -0.0004(10) 0.0046(10) -0.0006(10)
C2S 0.11(2) 0.099(19) 0.075(16) 0.007(13) 0.046(13) 0.011(15)
C3 0.0266(14) 0.0222(13) 0.0272(14) -0.0034(10) 0.0057(11) 0.0041(11)
C3' 0.0390(17) 0.0298(15) 0.0274(15) 0.0035(12) 0.0122(12) -0.0047(13)
C3S 0.074(10) 0.038(6) 0.046(6) 0.020(4) -0.002(7) -0.003(6)
C4 0.0191(12) 0.0343(15) 0.0208(12) -0.0058(11) 0.0051(10) 0.0012(11)
C5 0.0211(12) 0.0315(14) 0.0202(12) -0.0020(11) 0.0061(10) -0.0054(11)
C6 0.0233(12) 0.0191(12) 0.0192(12) -0.0027(9) 0.0061(10) -0.0054(10)
C7 0.0185(11) 0.0130(11) 0.0185(11) 0.0010(8) 0.0007(9) -0.0010(9)
C8 0.0195(12) 0.0348(15) 0.0214(13) 0.0007(11) 0.0033(10) 0.0011(11)
C9 0.0295(15) 0.0478(19) 0.0183(13) -0.0017(12) 0.0021(11) 0.0026(13)
C10 0.0270(14) 0.0341(16) 0.0209(13) 0.0033(11) -0.0044(10) -0.0018(12)
C11 0.0211(13) 0.0325(15) 0.0252(13) 0.0035(11) -0.0005(10) -0.0063(11)
C12 0.0207(12) 0.0286(14) 0.0205(12) 0.0016(10) 0.0022(10) -0.0064(10)
C13 0.0177(11) 0.0161(11) 0.0181(11) -0.0008(9) 0.0024(9) -0.0016(9)
C14 0.0234(13) 0.0180(12) 0.0300(14) 0.0013(10) -0.0042(10) -0.0051(10)
C15 0.0278(14) 0.0177(13) 0.0395(16) 0.0023(11) -0.0012(12) -0.0053(11)
C16 0.0260(14) 0.0260(14) 0.0312(15) 0.0095(11) 0.0012(11) 0.0036(11)
C17 0.0261(14) 0.0333(16) 0.0241(13) 0.0023(11) -0.0043(11) 0.0033(12)
C18 0.0238(13) 0.0226(13) 0.0219(12) -0.0035(10) -0.0022(10) -0.0011(10)
C19 0.0189(12) 0.0196(12) 0.0227(12) -0.0027(10) -0.0017(9) 0.0040(10)
C20 0.0385(16) 0.0256(14) 0.0237(14) -0.0014(11) 0.0012(12) 0.0073(12)
C21 0.051(2) 0.0324(16) 0.0264(15) -0.0101(12) -0.0070(14) 0.0121(15)
C22 0.0399(18) 0.0329(17) 0.0459(19) -0.0171(15) -0.0156(15) 0.0061(14)
C23 0.0306(16) 0.0391(19) 0.053(2) -0.0133(16) 0.0019(15) -0.0107(14)
C24 0.0265(14) 0.0357(17) 0.0358(16) -0.0125(13) 0.0052(12) -0.0039(12)
C25 0.0154(11) 0.0186(12) 0.0213(12) 0.0011(9) 0.0007(9) 0.0009(9)
C26 0.0232(12) 0.0178(12) 0.0242(13) 0.0014(10) 0.0035(10) 0.0027(10)
C27 0.0258(13) 0.0161(12) 0.0312(14) 0.0035(10) 0.0006(11) 0.0015(10)
C28 0.0209(12) 0.0301(15) 0.0253(13) 0.0062(11) -0.0040(10) -0.0022(11)
C29 0.0235(13) 0.0359(16) 0.0231(13) -0.0033(11) -0.0023(10) 0.0046(12)
C30 0.0217(12) 0.0230(13) 0.0252(13) -0.0044(10) -0.0023(10) 0.0031(10)
C31 0.0258(14) 0.0213(13) 0.0364(16) 0.0050(11) 0.0124(12) 0.0034(11)
C32 0.0434(18) 0.0290(15) 0.0237(14) 0.0030(11) 0.0060(12) -0.0050(13)
C33 0.069(2) 0.0285(16) 0.0313(16) -0.0007(13) 0.0195(16) -0.0088(16)
C34 0.060(2) 0.044(2) 0.054(2) 0.0108(18) 0.026(2) -0.0057(19)
C35 0.038(2) 0.080(3) 0.072(3) 0.030(3) 0.025(2) 0.017(2)
C36 0.0329(18) 0.066(3) 0.063(3) 0.029(2) 0.0137(17) 0.0186(18)
C37 0.0181(11) 0.0176(12) 0.0247(13) 0.0018(10) 0.0015(9) -0.0022(9)
C38 0.053(2) 0.094(4) 0.0329(19) 0.025(2) 0.0142(17) 0.039(2)
C39 0.066(3) 0.113(4) 0.039(2) 0.034(2) 0.010(2) 0.048(3)
C40 0.0302(16) 0.0308(16) 0.055(2) 0.0100(15) -0.0067(15) 0.0060(13)
C41 0.037(2) 0.071(3) 0.066(3) 0.012(2) 0.0115(19) 0.024(2)
C42 0.040(2) 0.065(3) 0.042(2) 0.0116(18) 0.0098(16) 0.0215(19)
C43 0.0169(11) 0.0173(11) 0.0201(12) -0.0014(9) 0.0042(9) 0.0012(9)
C44 0.0339(15) 0.0259(14) 0.0218(13) 0.0009(11) 0.0054(11) -0.0102(12)
C4' 0.063(8) 0.030(6) 0.046(7) 0.015(4) 0.024(6) 0.013(5)
C46 0.0343(15) 0.0359(16) 0.0221(13) 0.0057(12) 0.0089(11) 0.0101(13)
C47 0.0329(16) 0.0445(19) 0.0224(14) -0.0027(12) -0.0001(12) 0.0008(13)
C48 0.0236(13) 0.0320(15) 0.0249(13) -0.0019(11) 0.0040(10) -0.0049(11)
C49 0.0188(11) 0.0165(11) 0.0172(11) 0.0014(9) 0.0047(9) -0.0040(9)
C50 0.0208(12) 0.0213(12) 0.0189(11) -0.0008(9) 0.0030(9) -0.0048(10)
C51 0.0323(14) 0.0211(13) 0.0214(13) -0.0016(10) 0.0021(11) -0.0065(11)
C52 0.0401(16) 0.0194(13) 0.0243(13) -0.0030(10) 0.0109(12) -0.0034(11)
C53 0.0282(15) 0.0237(14) 0.0460(18) -0.0052(12) 0.0164(13) -0.0010(11)
C54 0.0202(12) 0.0200(13) 0.0362(15) -0.0030(11) 0.0084(11) -0.0033(10)
C55 0.0165(11) 0.0183(11) 0.0191(12) 0.0028(9) -0.0015(9) -0.0040(9)
C56 0.0256(13) 0.0257(13) 0.0191(12) -0.0010(10) -0.0026(10) 0.0001(11)
C57 0.0292(15) 0.0375(17) 0.0249(14) -0.0023(12) -0.0070(11) 0.0025(13)
C58 0.0194(13) 0.0312(15) 0.0319(15) 0.0048(12) -0.0064(11) 0.0018(11)
C59 0.0216(13) 0.0273(14) 0.0294(14) 0.0005(11) -0.0004(11) -0.0011(11)
C60 0.0190(12) 0.0326(15) 0.0254(13) -0.0045(11) -0.0013(10) 0.0006(11)
C61 0.0171(11) 0.0140(11) 0.0163(11) -0.0018(8) 0.0022(9) 0.0007(9)
C62 0.0201(12) 0.0211(13) 0.0267(13) 0.0012(10) 0.0007(10) -0.0040(10)
C63 0.0262(14) 0.0222(13) 0.0316(14) 0.0037(11) 0.0083(11) -0.0043(11)
C64 0.0303(14) 0.0192(12) 0.0219(12) 0.0031(10) 0.0096(10) 0.0045(10)
C65 0.0244(13) 0.0233(13) 0.0177(12) 0.0002(10) 0.0032(10) 0.0055(10)
C66 0.0187(11) 0.0198(12) 0.0175(11) -0.0012(9) 0.0018(9) -0.0004(9)
C67 0.0182(11) 0.0263(13) 0.0169(11) -0.0027(10) -0.0016(9) 0.0022(10)
C68 0.0335(15) 0.0225(14) 0.0293(14) -0.0025(11) 0.0031(12) 0.0054(12)
C69 0.0434(18) 0.0307(16) 0.0307(15) -0.0083(12) -0.0027(13) 0.0123(14)
C70 0.0307(15) 0.051(2) 0.0219(14) -0.0090(13) -0.0039(11) 0.0181(14)
C71 0.0219(14) 0.060(2) 0.0236(14) -0.0086(14) 0.0015(11) 0.0041(14)
C72 0.0210(13) 0.0400(17) 0.0210(13) -0.0079(11) 0.0012(10) -0.0019(12)
C73 0.0183(11) 0.0170(12) 0.0210(12) 0.0029(9) 0.0025(9) 0.0022(9)
C74 0.0293(14) 0.0184(13) 0.0278(14) -0.0001(10) 0.0102(11) 0.0009(10)
C75 0.0338(16) 0.0178(13) 0.0465(18) 0.0056(12) 0.0182(14) 0.0051(11)
C76 0.0233(13) 0.0280(15) 0.0430(17) 0.0196(13) 0.0139(12) 0.0106(11)
C77 0.0299(15) 0.0366(16) 0.0234(13) 0.0127(12) 0.0029(11) 0.0026(12)
C78 0.0269(14) 0.0240(13) 0.0212(13) 0.0039(10) 0.0032(10) 0.0001(11)
C79 0.0171(11) 0.0196(12) 0.0171(11) -0.0010(9) 0.0015(9) -0.0018(9)
C80 0.0193(12) 0.0278(14) 0.0271(13) -0.0016(11) -0.0008(10) 0.0023(11)
C81 0.0173(13) 0.0436(18) 0.0293(15) -0.0032(12) -0.0021(11) -0.0036(12)
C82 0.0281(14) 0.0413(17) 0.0209(13) -0.0008(12) 0.0021(11) -0.0198(13)
C83 0.0417(17) 0.0233(14) 0.0209(13) 0.0036(10) -0.0025(12) -0.0135(12)
C84 0.0281(13) 0.0195(12) 0.0168(11) 0.0042(9) -0.0023(10) -0.0060(10)
C85 0.0142(10) 0.0161(11) 0.0187(11) 0.0002(9) 0.0017(9) -0.0014(9)
C86 0.0240(13) 0.0318(15) 0.0243(13) -0.0000(11) 0.0029(10) 0.0107(11)
C87 0.0251(14) 0.0333(16) 0.0315(15) -0.0019(12) 0.0059(11) 0.0079(12)
C88 0.0351(16) 0.0394(17) 0.0228(14) -0.0034(12) 0.0105(12) 0.0089(13)
C89 0.050(2) 0.062(2) 0.0172(14) 0.0030(14) 0.0057(13) 0.0283(18)
C90 0.0307(15) 0.0358(16) 0.0190(13) 0.0008(11) 0.0005(11) 0.0142(12)
C91 0.0228(12) 0.0184(12) 0.0143(11) 0.0049(9) 0.0013(9) 0.0017(9)
C92 0.0278(13) 0.0232(13) 0.0190(12) 0.0043(10) 0.0026(10) -0.0018(11)
C93 0.0236(13) 0.0374(16) 0.0245(13) 0.0090(12) -0.0003(10) -0.0041(12)
C94 0.0248(14) 0.0412(17) 0.0277(14) 0.0117(13) 0.0057(11) 0.0080(12)
C95 0.0324(15) 0.0298(15) 0.0301(15) 0.0061(12) 0.0119(12) 0.0112(12)
C96 0.0282(14) 0.0210(13) 0.0199(12) 0.0024(10) 0.0053(10) 0.0034(10)
C97 0.0212(12) 0.0151(11) 0.0167(11) 0.0005(9) 0.0035(9) -0.0011(9)
C98 0.0366(15) 0.0210(13) 0.0175(12) 0.0006(10) 0.0013(11) 0.0040(11)
C99 0.0368(16) 0.0272(14) 0.0162(12) -0.0022(10) 0.0002(11) -0.0019(12)
C100 0.0380(16) 0.0234(14) 0.0213(13) -0.0072(10) 0.0035(11) -0.0026(12)
C101 0.0498(19) 0.0182(13) 0.0266(14) -0.0047(11) -0.0043(13) 0.0056(12)
C102 0.0411(16) 0.0154(12) 0.0189(12) 0.0002(10) -0.0024(11) 0.0045(11)
C103 0.0234(12) 0.0149(11) 0.0139(10) 0.0007(8) 0.0029(9) 0.0025(9)
C104 0.0263(13) 0.0240(13) 0.0186(12) 0.0042(10) 0.0046(10) 0.0009(10)
C105 0.0330(15) 0.0288(14) 0.0177(12) 0.0078(10) 0.0047(11) 0.0052(12)
C106 0.0268(14) 0.0345(15) 0.0194(12) 0.0055(11) 0.0014(10) 0.0090(12)
C107 0.0234(13) 0.0363(16) 0.0272(14) 0.0077(12) 0.0028(11) 0.0036(12)
C108 0.0254(13) 0.0268(14) 0.0217(13) 0.0092(10) 0.0026(10) 0.0025(11)
C1S' 0.10(2) 0.044(8) 0.087(12) 0.023(7) 0.050(13) 0.030(13)
C2S' 0.047(6) 0.035(5) 0.040(7) 0.004(4) 0.024(5) 0.005(5)

loop_
_atom_type_symbol
_atom_type_description
_atom_type_scat_dispersion_real
_atom_type_scat_dispersion_imag
_atom_type_scat_source
C C 0.0033 0.0016 'International Tables Vol C Tables 4.2.6.8 and 6.1.1.4'
H H 0.0000 0.0000 'International Tables Vol C Tables 4.2.6.8 and 6.1.1.4'
O O 0.0106 0.0060 'International Tables Vol C Tables 4.2.6.8 and 6.1.1.4'
P P 0.1023 0.0942 'International Tables Vol C Tables 4.2.6.8 and 6.1.1.4'
Dy Dy -0.1892 4.4098 'International Tables Vol C Tables 4.2.6.8 and 6.1.1.4'
Cl Cl 0.1484 0.1585 'International Tables Vol C Tables 4.2.6.8 and 6.1.1.4'

loop_
_geom_angle_atom_site_label_1
_geom_angle_atom_site_label_2
_geom_angle_atom_site_label_3
_geom_angle
_geom_angle_site_symmetry_1
_geom_angle_site_symmetry_3
O1 Dy1 O3 176.95(7) . .
O1 Dy1 O2 86.17(7) . .
O3 Dy1 O2 92.56(7) . .
O1 Dy1 Cl2 87.43(5) . .
O3 Dy1 Cl2 93.94(5) . .
O2 Dy1 Cl2 173.22(5) . .
O1 Dy1 Cl1 92.04(6) . .
O3 Dy1 Cl1 90.65(6) . .
O2 Dy1 Cl1 86.74(5) . .
Cl2 Dy1 Cl1 91.26(3) . .
O1 Dy1 Cl3 89.81(6) . .
O3 Dy1 Cl3 87.39(6) . .
O2 Dy1 Cl3 89.24(5) . .
Cl2 Dy1 Cl3 92.97(3) . .
Cl1 Dy1 Cl3 175.45(2) . .
O6 Dy2 O5 90.80(7) . .
O6 Dy2 O4 175.69(7) . .
O5 Dy2 O4 85.12(7) . .
O6 Dy2 Cl5 91.35(5) . .
O5 Dy2 Cl5 175.66(5) . .
O4 Dy2 Cl5 92.81(5) . .
O6 Dy2 Cl4 87.51(5) . .
O5 Dy2 Cl4 83.42(5) . .
O4 Dy2 Cl4 93.41(5) . .
Cl5 Dy2 Cl4 92.91(3) . .
O6 Dy2 Cl6 87.72(5) . .
O5 Dy2 Cl6 84.74(5) . .
O4 Dy2 Cl6 90.50(5) . .
Cl5 Dy2 Cl6 99.11(4) . .
Cl4 Dy2 Cl6 167.17(2) . .
O1 P1 C1 111.31(11) . .
O1 P1 C7 110.60(11) . .
C1 P1 C7 109.13(12) . .
O1 P1 C13 111.02(12) . .
C1 P1 C13 106.86(12) . .
C7 P1 C13 107.79(12) . .
O2 P2 C31 111.62(12) . .
O2 P2 C25 110.48(12) . .
C31 P2 C25 112.61(13) . .
O2 P2 C19 113.03(12) . .
C31 P2 C19 104.75(14) . .
C25 P2 C19 104.03(12) . .
O3 P3 C37 113.04(12) . .
O3 P3 C43 108.94(12) . .
C37 P3 C43 108.75(12) . .
O3 P3 C49 111.32(11) . .
C37 P3 C49 107.42(12) . .
C43 P3 C49 107.18(12) . .
O4 P4 C61 110.24(11) . .
O4 P4 C55 112.20(12) . .
C61 P4 C55 107.27(12) . .
O4 P4 C67 111.41(12) . .
C61 P4 C67 106.60(12) . .
C55 P4 C67 108.87(12) . .
O5 P5 C85 108.01(11) . .
O5 P5 C79 111.31(11) . .
C85 P5 C79 107.91(12) . .
O5 P5 C73 115.51(11) . .
C85 P5 C73 107.62(12) . .
C79 P5 C73 106.19(12) . .
O6 P6 C103 111.74(12) . .
O6 P6 C97 110.66(11) . .
C103 P6 C97 106.96(12) . .
O6 P6 C91 109.10(11) . .
C103 P6 C91 110.59(12) . .
C97 P6 C91 107.71(12) . .
P1 O1 Dy1 174.91(12) . .
P2 O2 Dy1 167.47(12) . .
P3 O3 Dy1 164.94(13) . .
P4 O4 Dy2 158.16(12) . .
P5 O5 Dy2 153.70(11) . .
P6 O6 Dy2 159.25(12) . .
C2 C1 C6 120.0(2) . .
C2 C1 P1 119.26(19) . .
C6 C1 P1 120.74(19) . .
C3 C2 C1 119.3(2) . .
C4 C3 C2 120.1(3) . .
C46 C3' C44 119.7(3) . .
O1S C3S C2S 118(2) . .
O1S C3S C1S 116(2) . .
C2S C3S C1S 126(2) . .
C5 C4 C3 120.8(3) . .
C4 C5 C6 119.6(3) . .
C5 C6 C1 120.2(2) . .
C8 C7 C12 119.7(2) . .
C8 C7 P1 117.9(2) . .
C12 C7 P1 122.3(2) . .
C9 C8 C7 119.7(3) . .
C8 C9 C10 120.7(3) . .
C11 C10 C9 119.5(3) . .
C10 C11 C12 120.3(3) . .
C11 C12 C7 120.0(3) . .
C14 C13 C18 119.5(2) . .
C14 C13 P1 122.2(2) . .
C18 C13 P1 118.3(2) . .
C15 C14 C13 120.4(3) . .
C14 C15 C16 120.0(3) . .
C17 C16 C15 119.6(3) . .
C16 C17 C18 120.8(3) . .
C17 C18 C13 119.7(3) . .
C24 C19 C20 119.2(3) . .
C24 C19 P2 117.7(2) . .
C20 C19 P2 123.0(2) . .
C21 C20 C19 120.2(3) . .
C22 C21 C20 120.2(3) . .
C21 C22 C23 120.2(3) . .
C22 C23 C24 120.2(3) . .
C19 C24 C23 119.9(3) . .
C30 C25 C26 119.8(2) . .
C30 C25 P2 118.9(2) . .
C26 C25 P2 120.9(2) . .
C27 C26 C25 120.0(3) . .
C28 C27 C26 120.1(3) . .
C27 C28 C29 119.8(3) . .
C30 C29 C28 120.7(3) . .
C29 C30 C25 119.6(3) . .
C36 C31 C32 117.6(3) . .
C36 C31 P2 123.3(3) . .
C32 C31 P2 117.7(2) . .
C33 C32 C31 121.2(3) . .
C34 C33 C32 120.3(4) . .
C33 C34 C35 120.8(4) . .
C34 C35 C36 119.1(4) . .
C31 C36 C35 120.9(4) . .
C38 C37 C42 120.0(3) . .
C38 C37 P3 119.1(2) . .
C42 C37 P3 120.8(2) . .
C37 C38 C39 119.7(4) . .
C40 C39 C38 121.9(4) . .
C39 C40 C41 118.7(3) . .
C42 C41 C40 120.3(4) . .
C37 C42 C41 119.2(4) . .
C48 C43 C44 119.2(3) . .
C48 C43 P3 119.4(2) . .
C44 C43 P3 121.4(2) . .
C3' C44 C43 120.4(3) . .
O1' C4' C1S' 131.4(19) . .
O1' C4' C2S' 123.6(13) . .
C1S' C4' C2S' 105(2) . .
C47 C46 C3' 120.4(3) . .
C46 C47 C48 120.1(3) . .
C43 C48 C47 120.1(3) . .
C54 C49 C50 120.1(2) . .
C54 C49 P3 118.4(2) . .
C50 C49 P3 121.4(2) . .
C51 C50 C49 119.5(3) . .
C52 C51 C50 120.5(3) . .
C51 C52 C53 119.7(3) . .
C52 C53 C54 120.5(3) . .
C49 C54 C53 119.6(3) . .
C56 C55 C60 119.7(2) . .
C56 C55 P4 123.3(2) . .
C60 C55 P4 117.0(2) . .
C57 C56 C55 120.0(3) . .
C58 C57 C56 119.9(3) . .
C59 C58 C57 120.3(3) . .
C60 C59 C58 120.3(3) . .
C59 C60 C55 119.8(3) . .
C66 C61 C62 119.8(2) . .
C66 C61 P4 118.40(19) . .
C62 C61 P4 121.7(2) . .
C63 C62 C61 120.0(3) . .
C62 C63 C64 119.9(3) . .
C65 C64 C63 120.3(3) . .
C64 C65 C66 120.2(3) . .
C65 C66 C61 119.7(2) . .
C72 C67 C68 119.4(3) . .
C72 C67 P4 119.7(2) . .
C68 C67 P4 120.9(2) . .
C67 C68 C69 120.4(3) . .
C70 C69 C68 119.9(3) . .
C69 C70 C71 120.2(3) . .
C70 C71 C72 119.9(3) . .
C67 C72 C71 120.2(3) . .
C78 C73 C74 119.6(2) . .
C78 C73 P5 120.0(2) . .
C74 C73 P5 120.4(2) . .
C75 C74 C73 119.6(3) . .
C76 C75 C74 120.6(3) . .
C77 C76 C75 120.2(3) . .
C76 C77 C78 119.8(3) . .
C73 C78 C77 120.2(3) . .
C84 C79 C80 120.2(2) . .
C84 C79 P5 118.43(19) . .
C80 C79 P5 121.3(2) . .
C81 C80 C79 119.7(3) . .
C80 C81 C82 119.9(3) . .
C83 C82 C81 120.5(3) . .
C82 C83 C84 120.3(3) . .
C83 C84 C79 119.5(3) . .
C90 C85 C86 119.3(2) . .
C90 C85 P5 119.3(2) . .
C86 C85 P5 121.5(2) . .
C87 C86 C85 120.6(3) . .
C88 C87 C86 119.8(3) . .
C87 C88 C89 120.1(3) . .
C88 C89 C90 120.9(3) . .
C89 C90 C85 119.4(3) . .
C92 C91 C96 120.0(3) . .
C92 C91 P6 122.2(2) . .
C96 C91 P6 117.5(2) . .
C93 C92 C91 119.7(3) . .
C94 C93 C92 120.1(3) . .
C93 C94 C95 120.7(3) . .
C94 C95 C96 120.1(3) . .
C95 C96 C91 119.5(3) . .
C98 C97 C102 119.7(2) . .
C98 C97 P6 118.6(2) . .
C102 C97 P6 121.7(2) . .
C99 C98 C97 119.8(3) . .
C100 C99 C98 120.0(3) . .
C101 C100 C99 120.3(3) . .
C100 C101 C102 120.3(3) . .
C101 C102 C97 119.8(3) . .
C104 C103 C108 120.0(2) . .
C104 C103 P6 121.6(2) . .
C108 C103 P6 118.28(19) . .
C103 C104 C105 119.5(3) . .
C106 C105 C104 120.1(3) . .
C105 C106 C107 120.4(3) . .
C106 C107 C108 120.1(3) . .
C107 C108 C103 119.8(3) . .

loop_
_geom_bond_atom_site_label_1
_geom_bond_atom_site_label_2
_geom_bond_distance
_geom_bond_site_symmetry_2
Dy1 O1 2.2249(18) .
Dy1 O3 2.2351(18) .
Dy1 O2 2.2876(18) .
Dy1 Cl2 2.6139(7) .
Dy1 Cl1 2.6328(10) .
Dy1 Cl3 2.6342(10) .
Dy2 O6 2.2436(18) .
Dy2 O5 2.2577(17) .
Dy2 O4 2.2617(18) .
Dy2 Cl5 2.5991(8) .
Dy2 Cl4 2.6297(9) .
Dy2 Cl6 2.6470(9) .
P1 O1 1.4972(18) .
P1 C1 1.786(3) .
P1 C7 1.794(3) .
P1 C13 1.794(3) .
P2 O2 1.4994(18) .
P2 C31 1.790(3) .
P2 C25 1.795(3) .
P2 C19 1.804(3) .
P3 O3 1.5076(18) .
P3 C37 1.795(3) .
P3 C43 1.796(3) .
P3 C49 1.798(3) .
P4 O4 1.5019(19) .
P4 C61 1.794(3) .
P4 C55 1.799(3) .
P4 C67 1.800(3) .
P5 O5 1.5003(18) .
P5 C85 1.792(3) .
P5 C79 1.793(3) .
P5 C73 1.799(3) .
P6 O6 1.5017(18) .
P6 C103 1.789(3) .
P6 C97 1.792(3) .
P6 C91 1.800(3) .
O1' C4' 1.227(17) .
O1S C3S 1.187(17) .
C1 C2 1.399(4) .
C1 C6 1.401(3) .
C1S C3S 1.62(3) .
C2 C3 1.395(4) .
C2S C3S 1.35(3) .
C3 C4 1.391(4) .
C3' C46 1.385(5) .
C3' C44 1.388(4) .
C4 C5 1.384(4) .
C5 C6 1.389(4) .
C7 C8 1.394(4) .
C7 C12 1.396(4) .
C8 C9 1.387(4) .
C9 C10 1.395(4) .
C10 C11 1.382(4) .
C11 C12 1.393(4) .
C13 C14 1.389(4) .
C13 C18 1.397(4) .
C14 C15 1.388(4) .
C15 C16 1.393(4) .
C16 C17 1.381(4) .
C17 C18 1.389(4) .
C19 C24 1.393(4) .
C19 C20 1.394(4) .
C20 C21 1.392(5) .
C21 C22 1.373(6) .
C22 C23 1.381(5) .
C23 C24 1.396(4) .
C25 C30 1.393(4) .
C25 C26 1.401(4) .
C26 C27 1.391(4) .
C27 C28 1.385(4) .
C28 C29 1.391(4) .
C29 C30 1.388(4) .
C31 C36 1.372(5) .
C31 C32 1.389(4) .
C32 C33 1.380(4) .
C33 C34 1.335(6) .
C34 C35 1.374(6) .
C35 C36 1.399(6) .
C37 C38 1.370(4) .
C37 C42 1.388(4) .
C38 C39 1.387(5) .
C39 C40 1.345(6) .
C40 C41 1.401(6) .
C41 C42 1.396(5) .
C43 C48 1.389(4) .
C43 C44 1.397(4) .
C4' C1S' 1.46(4) .
C4' C2S' 1.57(2) .
C46 C47 1.374(5) .
C47 C48 1.394(4) .
C49 C54 1.390(4) .
C49 C50 1.398(3) .
C50 C51 1.391(4) .
C51 C52 1.385(4) .
C52 C53 1.387(4) .
C53 C54 1.392(4) .
C55 C56 1.392(4) .
C55 C60 1.395(4) .
C56 C57 1.388(4) .
C57 C58 1.383(5) .
C58 C59 1.382(4) .
C59 C60 1.382(4) .
C61 C66 1.396(3) .
C61 C62 1.401(4) .
C62 C63 1.388(4) .
C63 C64 1.390(4) .
C64 C65 1.387(4) .
C65 C66 1.391(4) .
C67 C72 1.391(4) .
C67 C68 1.392(4) .
C68 C69 1.392(4) .
C69 C70 1.383(5) .
C70 C71 1.387(5) .
C71 C72 1.396(4) .
C73 C78 1.392(4) .
C73 C74 1.394(4) .
C74 C75 1.389(4) .
C75 C76 1.382(5) .
C76 C77 1.377(5) .
C77 C78 1.397(4) .
C79 C84 1.391(4) .
C79 C80 1.400(4) .
C80 C81 1.386(4) .
C81 C82 1.390(5) .
C82 C83 1.382(4) .
C83 C84 1.390(4) .
C85 C90 1.394(4) .
C85 C86 1.395(4) .
C86 C87 1.392(4) .
C87 C88 1.374(4) .
C88 C89 1.381(5) .
C89 C90 1.390(4) .
C91 C92 1.399(4) .
C91 C96 1.400(4) .
C92 C93 1.394(4) .
C93 C94 1.378(5) .
C94 C95 1.389(5) .
C95 C96 1.391(4) .
C97 C98 1.394(4) .
C97 C102 1.395(4) .
C98 C99 1.392(4) .
C99 C100 1.385(4) .
C100 C101 1.378(4) .
C101 C102 1.391(4) .
C103 C104 1.394(3) .
C103 C108 1.395(4) .
C104 C105 1.397(4) .
C105 C106 1.382(4) .
C106 C107 1.383(4) .
C107 C108 1.390(4) .
